data_7006521
loop_
_publ_author_name
'Beck, Johannes'
'Daniels, J\"org'
'Roloff, Albrecht'
'Wagner, Norbert'

_publ_section_title
;
 Isomers among the carbon sulfides C4S6--synthesis and crystal
 structures of alpha,alpha-C4S6, alpha,beta-C4S6, and of a second
 polymorph of the diiodine adduct alpha,beta-C4S6.I2.
;
_journal_issue 9
_journal_name_full 'Dalton transactions (Cambridge, England : 2003)'
_journal_page_first 1174
_journal_page_last 1180
_journal_paper_doi 10.1039/b511746a
_journal_year 2006
_chemical_formula_sum 'C4 I2 S6'
_chemical_formula_weight 494.20
_chemical_melting_point 227
_chemical_name_common '1,3,6,7-Tetrathiapentalene-2,5-bisthione - diiodine'
_chemical_name_systematic
;
1,3,6,7-Tetrathiapentalene-2,5-bisthione - diiodine

;
_space_group_IT_number 15
_symmetry_cell_setting monoclinic
_symmetry_space_group_name_Hall '-C 2yc'
_symmetry_space_group_name_H-M 'C 1 2/c 1'
_atom_sites_solution_hydrogens geom
_atom_sites_solution_primary direct
_atom_sites_solution_secondary difmap
_audit_creation_method SHELXL-97
_cell_angle_alpha 90.00
_cell_angle_beta 116.78(2)
_cell_angle_gamma 90.00
_cell_formula_units_Z 8
_cell_length_a 15.443(4)
_cell_length_b 9.9217(14)
_cell_length_c 16.375(5)
_cell_measurement_temperature 293(2)
_cell_volume 2239.9(10)
_computing_cell_refinement 'CAD4 Express (Enraf Nonius, 1994)'
_computing_data_collection 'CAD4 Express (Enraf Nonius, 1994)'
_computing_data_reduction 'XCAD4 (Harms & Wocadlo, 1995)'
_computing_structure_refinement 'SHELXL-97 (Sheldrick, 1997)'
_computing_structure_solution 'SIR92(Giaccovazzo, 1993)'
_diffrn_ambient_temperature 293(2)
_diffrn_measured_fraction_theta_full 0.999
_diffrn_measured_fraction_theta_max 0.999
_diffrn_radiation_monochromator graphite
_diffrn_radiation_source 'fine-focus sealed tube'
_diffrn_radiation_type CuK\a
_diffrn_radiation_wavelength 1.54184
_diffrn_reflns_av_R_equivalents 0.0459
_diffrn_reflns_av_sigmaI/netI 0.0476
_diffrn_reflns_limit_h_max 0
_diffrn_reflns_limit_h_min -16
_diffrn_reflns_limit_k_max 10
_diffrn_reflns_limit_k_min -10
_diffrn_reflns_limit_l_max 17
_diffrn_reflns_limit_l_min -15
_diffrn_reflns_number 2839
_diffrn_reflns_theta_full 53.96
_diffrn_reflns_theta_max 53.96
_diffrn_reflns_theta_min 5.49
_exptl_absorpt_coefficient_mu 54.142
_exptl_absorpt_correction_T_max 0.4553
_exptl_absorpt_correction_T_min 0.0430
_exptl_absorpt_correction_type analytical
_exptl_crystal_colour dark-red
_exptl_crystal_density_diffrn 2.931
_exptl_crystal_density_method 'not measured'
_exptl_crystal_description needle
_exptl_crystal_F_000 1808
_exptl_crystal_size_max 0.50
_exptl_crystal_size_mid 0.05
_exptl_crystal_size_min 0.05
_refine_diff_density_max 2.017
_refine_diff_density_min -1.804
_refine_diff_density_rms 0.296
_refine_ls_extinction_method none
_refine_ls_goodness_of_fit_ref 1.041
_refine_ls_hydrogen_treatment mixed
_refine_ls_matrix_type full
_refine_ls_number_parameters 109
_refine_ls_number_reflns 1359
_refine_ls_number_restraints 0
_refine_ls_restrained_S_all 1.041
_refine_ls_R_factor_all 0.0554
_refine_ls_R_factor_gt 0.0455
_refine_ls_shift/su_max 0.000
_refine_ls_shift/su_mean 0.000
_refine_ls_structure_factor_coef Fsqd
_refine_ls_weighting_details 'calc w=1/[\s^2^(Fo^2^)+(0.0848P)^2^+0.0000P] where P=(Fo^2^+2Fc^2^)/3'
_refine_ls_weighting_scheme calc
_refine_ls_wR_factor_gt 0.1141
_refine_ls_wR_factor_ref 0.1197
_reflns_number_gt 1132
_reflns_number_total 1359
_reflns_threshold_expression >2sigma(I)
_cod_data_source_file b511746a.txt
_cod_data_source_block C4S6-I2
_cod_original_cell_volume 2239.7(10)
_cod_original_sg_symbol_H-M C2/c
_cod_database_code 7006521

loop_
_symmetry_equiv_pos_as_xyz
'x, y, z'
'-x, y, -z+1/2'
'x+1/2, y+1/2, z'
'-x+1/2, y+1/2, -z+1/2'
'-x, -y, -z'
'x, -y, z-1/2'
'-x+1/2, -y+1/2, -z'
'x+1/2, -y+1/2, z-1/2'

loop_
_atom_site_label
_atom_site_type_symbol
_atom_site_fract_x
_atom_site_fract_y
_atom_site_fract_z
_atom_site_U_iso_or_equiv
_atom_site_adp_type
_atom_site_occupancy
_atom_site_symmetry_multiplicity
_atom_site_calc_flag
_atom_site_refinement_flags
_atom_site_disorder_assembly
_atom_site_disorder_group
S1 S 0.6424(2) 0.4938(3) 0.15203(19) 0.0421(7) Uani 1 1 d . . .
S2 S 0.6397(2) 0.2022(3) 0.18573(18) 0.0376(7) Uani 1 1 d . . .
S3 S 0.6543(3) 0.2954(3) 0.0218(2) 0.0522(8) Uani 1 1 d . . .
S4 S 0.6255(2) 0.1071(3) 0.3742(2) 0.0429(7) Uani 1 1 d . . .
S5 S 0.6255(2) 0.4022(3) 0.41328(18) 0.0377(7) Uani 1 1 d . . .
S6 S 0.6325(2) 0.5565(3) 0.3306(2) 0.0430(7) Uani 1 1 d . . .
C1 C 0.6371(8) 0.4468(12) 0.2514(8) 0.040(3) Uani 1 1 d . . .
C2 C 0.6464(9) 0.3278(13) 0.1154(8) 0.045(3) Uani 1 1 d . . .
C3 C 0.6363(8) 0.3103(11) 0.2675(7) 0.036(3) Uani 1 1 d . . .
C4 C 0.6284(7) 0.2710(12) 0.3461(6) 0.031(3) Uani 1 1 d . . .
I1 I 0.60628(5) 0.13706(7) 0.52895(5) 0.0363(3) Uani 1 1 d . . .
I2 I 0.57903(6) 0.17167(8) 0.68960(5) 0.0453(3) Uani 1 1 d . . .

loop_
_atom_site_aniso_label
_atom_site_aniso_U_11
_atom_site_aniso_U_22
_atom_site_aniso_U_33
_atom_site_aniso_U_23
_atom_site_aniso_U_13
_atom_site_aniso_U_12
S1 0.0629(19) 0.0342(16) 0.0405(16) 0.0000(13) 0.0332(15) -0.0024(13)
S2 0.0528(17) 0.0324(16) 0.0344(15) -0.0028(13) 0.0257(14) -0.0052(12)
S3 0.082(2) 0.0452(19) 0.0419(17) 0.0047(15) 0.0391(17) 0.0039(16)
S4 0.0635(19) 0.0368(16) 0.0391(16) -0.0022(13) 0.0325(15) -0.0060(14)
S5 0.0475(16) 0.0368(16) 0.0317(15) -0.0015(13) 0.0205(13) 0.0012(13)
S6 0.0609(19) 0.0353(16) 0.0402(16) -0.0029(13) 0.0293(15) -0.0001(13)
C1 0.046(7) 0.035(6) 0.044(7) -0.002(6) 0.025(6) 0.000(5)
C2 0.056(8) 0.045(8) 0.039(7) 0.007(6) 0.026(6) 0.006(6)
C3 0.039(6) 0.039(7) 0.027(6) -0.004(5) 0.013(5) -0.004(5)
C4 0.019(5) 0.052(7) 0.020(5) -0.001(5) 0.007(5) -0.001(5)
I1 0.0398(5) 0.0361(5) 0.0360(5) 0.0002(3) 0.0198(4) -0.0048(3)
I2 0.0663(6) 0.0398(5) 0.0400(5) -0.0014(3) 0.0329(4) -0.0033(4)

loop_
_atom_type_symbol
_atom_type_description
_atom_type_scat_dispersion_real
_atom_type_scat_dispersion_imag
_atom_type_scat_source
C C 0.0181 0.0091 'International Tables Vol C Tables 4.2.6.8 and 6.1.1.4'
S S 0.3331 0.5567 'International Tables Vol C Tables 4.2.6.8 and 6.1.1.4'
I I -0.3257 6.8362 'International Tables Vol C Tables 4.2.6.8 and 6.1.1.4'

loop_
_geom_angle_atom_site_label_1
_geom_angle_atom_site_label_2
_geom_angle_atom_site_label_3
_geom_angle
_geom_angle_site_symmetry_1
_geom_angle_site_symmetry_3
_geom_angle_publ_flag
C1 S1 C2 95.3(5) . . ?
C2 S2 C3 95.8(6) . . ?
C4 S4 I1 100.2(3) . . ?
C4 S5 S6 96.7(4) . . ?
C1 S6 S5 93.3(4) . . ?
C3 C1 S6 118.0(9) . . ?
C3 C1 S1 116.9(9) . . ?
S6 C1 S1 125.1(7) . . ?
S3 C2 S2 122.6(8) . . ?
S3 C2 S1 122.3(7) . . ?
S2 C2 S1 115.0(6) . . ?
C1 C3 C4 117.4(10) . . ?
C1 C3 S2 116.9(8) . . ?
C4 C3 S2 125.6(9) . . ?
C3 C4 S4 122.6(8) . . ?
C3 C4 S5 114.5(9) . . ?
S4 C4 S5 122.8(6) . . ?
S4 I1 I2 178.02(7) . . ?

loop_
_geom_bond_atom_site_label_1
_geom_bond_atom_site_label_2
_geom_bond_distance
_geom_bond_site_symmetry_2
_geom_bond_publ_flag
S1 C1 1.730(12) . ?
S1 C2 1.764(13) . ?
S2 C2 1.731(12) . ?
S2 C3 1.734(11) . ?
S3 C2 1.623(11) . ?
S4 C4 1.696(12) . ?
S4 I1 2.698(3) . ?
S5 C4 1.718(11) . ?
S5 S6 2.078(4) . ?
S6 C1 1.719(12) . ?
C1 C3 1.381(17) . ?
C3 C4 1.402(14) . ?
I1 I2 2.8657(12) . ?
